data_7208623
loop_
_publ_author_name
'Saito, Gunzi'
'Hosoda, Hidemasa'
'Yoshida, Yukihiro'
'Hagiwara, Jun'
'Nishimura, Kazukuni'
'Yamochi, Hideki'
'Otsuka, Akihiro'
'Hiramatsu, Takaaki'
'Shimazaki, Yuichi'
'Kirakci, Kaplan'
'Cordier, St\'ephane'
'Perrin, Christiane'

_publ_section_title
;
 Synthesis and properties of charge-transfer solids with cluster units
 [Mo6X14]2&#x2212; (X = Br, I)
;
_journal_issue 37
_journal_name_full 'Journal of Materials Chemistry'
_journal_page_first 19774
_journal_paper_doi 10.1039/c2jm33086e
_journal_volume 22
_journal_year 2012
_chemical_formula_moiety '2(C12 H12 S4), I14 Mo6, 4(C7 H5 N1)'
_chemical_formula_sum 'C52 H44 I14 Mo6 N4 S8'
_chemical_formula_weight 3333.63
_chemical_name_common (HMTTF)2Mo6I14(PhCN)4
_chemical_name_systematic
;
Molybdate(2-), dodeca-m-iododiiodohexa-, octahedro, salt with
4H-Cyclopenta-1,3-dithiole, 2-(5,6-dihydro-4H-cyclopenta-1,3-dithiol-
2-ylidene)-5,6-dihydro-, compd. with benzonitrile (1:2:4)
;
_space_group_IT_number 2
_symmetry_cell_setting triclinic
_symmetry_space_group_name_Hall '-P 1'
_symmetry_space_group_name_H-M 'P -1'
_atom_sites_solution_hydrogens geom
_atom_sites_solution_primary direct
_atom_sites_solution_secondary difmap
_audit_creation_method SHELXL-97
_cell_angle_alpha 116.91(3)
_cell_angle_beta 108.16(2)
_cell_angle_gamma 95.13(3)
_cell_formula_units_Z 1
_cell_length_a 11.130(3)
_cell_length_b 14.652(8)
_cell_length_c 14.653(3)
_cell_measurement_reflns_used 22
_cell_measurement_temperature 'Room Tempereture'
_cell_measurement_theta_max 27.5
_cell_measurement_theta_min 2.0
_cell_volume 1948.3(15)
_computing_cell_refinement 'MXC(MAC Science)'
_computing_data_collection 'MXC(MAC Science)'
_computing_data_reduction Crystan
_computing_molecular_graphics 'Yadokari-XG 2009 (Wakita, Nemoto et al., 2009)'
_computing_structure_refinement 'SHELXL-97 (Sheldrick, 1997)'
_computing_structure_solution 'SHELXS-97 (Sheldrick, 1990)'
_diffrn_ambient_temperature 'Room Tempereture'
_diffrn_measured_fraction_theta_full 0.693
_diffrn_measured_fraction_theta_max 0.693
_diffrn_measurement_device_type 'Mac Science MXC^\x^'
_diffrn_measurement_method theta/2theta
_diffrn_radiation_monochromator graphite
_diffrn_radiation_source 'sealed tube'
_diffrn_radiation_type MoK\a
_diffrn_radiation_wavelength 0.71073
_diffrn_reflns_av_R_equivalents 0.0000
_diffrn_reflns_av_sigmaI/netI 0.0411
_diffrn_reflns_limit_h_max 14
_diffrn_reflns_limit_h_min -14
_diffrn_reflns_limit_k_max 19
_diffrn_reflns_limit_k_min 0
_diffrn_reflns_limit_l_max 16
_diffrn_reflns_limit_l_min -19
_diffrn_reflns_number 8937
_diffrn_reflns_theta_full 27.50
_diffrn_reflns_theta_max 27.50
_diffrn_reflns_theta_min 1.62
_exptl_absorpt_coefficient_mu 6.733
_exptl_absorpt_correction_type psi-scan
_exptl_crystal_colour black
_exptl_crystal_density_diffrn 2.841
_exptl_crystal_description plate
_exptl_crystal_F_000 1506
_exptl_crystal_size_max 0.60
_exptl_crystal_size_mid 0.60
_exptl_crystal_size_min 0.15
_refine_diff_density_max 4.780
_refine_diff_density_min -4.890
_refine_diff_density_rms 0.551
_refine_ls_extinction_method none
_refine_ls_goodness_of_fit_ref 1.122
_refine_ls_hydrogen_treatment constr
_refine_ls_matrix_type full
_refine_ls_number_parameters 378
_refine_ls_number_reflns 6196
_refine_ls_number_restraints 0
_refine_ls_restrained_S_all 1.122
_refine_ls_R_factor_all 0.0953
_refine_ls_R_factor_gt 0.0953
_refine_ls_shift/su_max 0.001
_refine_ls_shift/su_mean 0.000
_refine_ls_structure_factor_coef Fsqd
_refine_ls_weighting_details 'calc w=1/[\s^2^(Fo^2^)+(0.1724P)^2^+55.4082P] where P=(Fo^2^+2Fc^2^)/3'
_refine_ls_weighting_scheme calc
_refine_ls_wR_factor_gt 0.2509
_refine_ls_wR_factor_ref 0.2509
_reflns_number_gt 6196
_reflns_number_total 6196
_reflns_threshold_expression >2sigma(I)
_cod_data_source_file c2jm33086e.txt
_cod_data_source_block hm-1
_cod_depositor_comments
;
The following automatic conversions were performed:

'_symmetry_cell_setting' value 'Triclinic' changed to 'triclinic'
according to /home/saulius/struct/CIF-dictionaries/cif_core.dic
dictionary named 'cif_core.dic' version 2.4.1 from 2010-06-29.

Automatic conversion script
Id: cif_fix_values 1891 2012-01-12 08:04:46Z andrius 
;
_cod_original_cell_volume 1948(1)
_cod_database_code 7208623

loop_
_symmetry_equiv_pos_as_xyz
'x, y, z'
'-x, -y, -z'

loop_
_atom_site_label
_atom_site_type_symbol
_atom_site_fract_x
_atom_site_fract_y
_atom_site_fract_z
_atom_site_U_iso_or_equiv
_atom_site_adp_type
_atom_site_occupancy
_atom_site_calc_flag
_atom_site_refinement_flags
_atom_site_disorder_assembly
_atom_site_disorder_group
S1 S 0.1151(7) 0.7160(6) 0.7840(5) 0.0524(15) Uani 1 d . . .
S2 S 0.1389(7) 0.7954(6) 1.0128(5) 0.0546(16) Uani 1 d . . .
S3 S 0.1259(6) 0.4854(6) 0.7530(5) 0.0484(14) Uani 1 d . . .
S4 S 0.1430(7) 0.5632(5) 0.9812(5) 0.0488(14) Uani 1 d . . .
C1 C 0.174(3) 1.038(3) 0.949(2) 0.067(8) Uani 1 d . . .
H1A H 0.2586 1.0908 0.9764 0.080 Uiso 1 calc R . .
H1B H 0.1003 1.0701 0.9356 0.080 Uiso 1 calc R . .
C2 C 0.156(3) 0.939(3) 0.844(2) 0.062(8) Uani 1 d . . .
H2A H 0.0773 0.9283 0.7796 0.075 Uiso 1 calc R . .
H2B H 0.2351 0.9429 0.8255 0.075 Uiso 1 calc R . .
C3 C 0.177(3) 1.005(2) 1.033(2) 0.054(6) Uani 1 d . . .
H3A H 0.2659 1.0366 1.0954 0.065 Uiso 1 calc R . .
H3B H 0.1103 1.0282 1.0640 0.065 Uiso 1 calc R . .
C4 C 0.136(2) 0.851(2) 0.867(2) 0.053(6) Uani 1 d . . .
C5 C 0.147(2) 0.890(2) 0.9729(19) 0.045(5) Uani 1 d . . .
C6 C 0.127(2) 0.685(2) 0.8875(19) 0.047(6) Uani 1 d . . .
C7 C 0.128(2) 0.590(2) 0.8758(19) 0.042(5) Uani 1 d . . .
C8 C 0.146(2) 0.399(2) 0.806(2) 0.049(6) Uani 1 d . . .
C9 C 0.147(3) 0.437(2) 0.910(2) 0.056(7) Uani 1 d . . .
C10 C 0.163(3) 0.289(2) 0.754(2) 0.050(6) Uani 1 d . . .
H10A H 0.0898 0.2402 0.6795 0.061 Uiso 1 calc R . .
H10B H 0.2488 0.2891 0.7452 0.061 Uiso 1 calc R . .
C11 C 0.176(3) 0.355(2) 0.942(2) 0.065(8) Uani 1 d . . .
H11A H 0.1120 0.3398 0.9724 0.078 Uiso 1 calc R . .
H11B H 0.2669 0.3798 1.0001 0.078 Uiso 1 calc R . .
C12 C 0.160(3) 0.258(2) 0.836(2) 0.061(7) Uani 1 d . . .
H12A H 0.2328 0.2244 0.8505 0.073 Uiso 1 calc R . .
H12B H 0.0747 0.2045 0.8053 0.073 Uiso 1 calc R . .
Mo1 Mo 0.61161(15) 0.47246(13) 0.60583(13) 0.0264(4) Uani 1 d . . .
Mo2 Mo 0.51630(16) 0.37869(13) 0.38409(13) 0.0267(4) Uani 1 d . . .
Mo3 Mo 0.64892(15) 0.58520(13) 0.51071(13) 0.0261(4) Uani 1 d . . .
I1 I 0.77848(15) 0.43213(13) 0.76533(12) 0.0435(4) Uani 1 d . . .
I2 I 0.54466(17) 0.19834(12) 0.21131(13) 0.0479(4) Uani 1 d . . .
I3 I 0.87459(14) 0.70872(12) 0.52522(12) 0.0415(4) Uani 1 d . . .
I4 I 0.78739(13) 0.43456(11) 0.50132(11) 0.0340(3) Uani 1 d . . .
I5 I 0.24756(13) 0.31323(11) 0.25781(10) 0.0351(3) Uani 1 d . . .
I6 I 0.55243(13) 0.49122(11) 0.27977(10) 0.0347(3) Uani 1 d . . .
I7 I 0.52351(14) 0.74296(10) 0.52161(11) 0.0355(3) Uani 1 d . . .
C21 C 0.824(2) 0.044(2) 0.590(2) 0.054(6) Uani 1 d . . .
C22 C 0.829(3) -0.032(2) 0.493(3) 0.071(9) Uani 1 d . . .
H22 H 0.8365 -0.1038 0.4804 0.085 Uiso 1 calc R . .
C23 C 0.824(4) -0.005(3) 0.418(3) 0.070(8) Uani 1 d . . .
H23 H 0.8256 -0.0612 0.3468 0.084 Uiso 1 calc R . .
C24 C 0.817(4) 0.090(3) 0.426(3) 0.092(13) Uani 1 d . . .
H24 H 0.8187 0.1061 0.3673 0.111 Uiso 1 calc R . .
C25 C 0.805(3) 0.170(3) 0.532(3) 0.070(9) Uani 1 d . . .
H25 H 0.7912 0.2396 0.5420 0.084 Uiso 1 calc R . .
C26 C 0.814(3) 0.148(2) 0.612(3) 0.067(8) Uani 1 d . . .
H26 H 0.8136 0.2018 0.6851 0.081 Uiso 1 calc R . .
C27 C 0.830(4) 0.021(3) 0.678(3) 0.073(9) Uani 1 d . . .
N1 N 0.833(4) 0.003(3) 0.747(3) 0.110(12) Uani 1 d . . .
C31 C 0.477(3) 0.721(3) 0.109(4) 0.085(12) Uani 1 d . . .
H31 H 0.4691 0.6432 0.0676 0.102 Uiso 0.41(5) calc PR A 2
C32 C 0.478(2) 0.768(3) 0.212(3) 0.061(8) Uani 1 d . . .
H32 H 0.4766 0.7272 0.2508 0.074 Uiso 1 calc R . .
C33 C 0.480(4) 0.874(4) 0.263(3) 0.085(10) Uani 1 d . . .
H33 H 0.4758 0.9075 0.3380 0.103 Uiso 0.59(5) calc PR A 1
C34 C 0.487(4) 0.933(3) 0.219(5) 0.13(2) Uani 1 d . . .
H34 H 0.4924 1.0107 0.2595 0.155 Uiso 1 calc R . .
C35 C 0.487(5) 0.883(4) 0.111(5) 0.105(15) Uani 1 d . . .
H35 H 0.4859 0.9229 0.0708 0.126 Uiso 1 calc R . .
C36 C 0.488(4) 0.781(4) 0.062(3) 0.093(13) Uani 1 d . . .
H36 H 0.4975 0.7482 -0.0113 0.112 Uiso 1 calc R . .
N2 N 0.498(12) 0.540(7) 0.017(9) 0.16(4) Uiso 0.59(5) d P . 1
C37 C 0.487(9) 0.624(8) 0.052(7) 0.11(3) Uiso 0.59(5) d P A 1
N3 N 0.515(9) 0.975(7) 0.452(7) 0.10(3) Uiso 0.41(5) d P . 2
C38 C 0.480(8) 0.926(6) 0.368(7) 0.06(2) Uiso 0.41(5) d P A 2

loop_
_atom_site_aniso_label
_atom_site_aniso_U_11
_atom_site_aniso_U_22
_atom_site_aniso_U_33
_atom_site_aniso_U_23
_atom_site_aniso_U_13
_atom_site_aniso_U_12
S1 0.067(4) 0.065(4) 0.045(3) 0.035(3) 0.033(3) 0.026(3)
S2 0.071(4) 0.058(4) 0.037(3) 0.025(3) 0.023(3) 0.014(3)
S3 0.050(3) 0.064(4) 0.039(3) 0.029(3) 0.021(3) 0.019(3)
S4 0.061(4) 0.062(4) 0.031(3) 0.028(3) 0.020(3) 0.020(3)
C1 0.08(2) 0.065(19) 0.048(15) 0.028(15) 0.020(15) 0.012(16)
C2 0.041(14) 0.10(2) 0.062(17) 0.057(18) 0.015(12) 0.022(15)
C3 0.048(15) 0.066(17) 0.040(13) 0.028(13) 0.010(11) 0.002(12)
C4 0.022(11) 0.073(18) 0.054(15) 0.030(14) 0.006(10) 0.017(11)
C5 0.034(12) 0.054(14) 0.040(12) 0.021(11) 0.011(9) 0.005(10)
C6 0.041(13) 0.073(17) 0.032(11) 0.030(12) 0.017(10) 0.018(12)
C7 0.028(11) 0.056(14) 0.042(12) 0.032(11) 0.007(9) 0.006(10)
C8 0.032(12) 0.066(16) 0.042(12) 0.023(12) 0.013(10) 0.011(11)
C9 0.046(14) 0.075(18) 0.068(17) 0.056(16) 0.018(12) 0.022(13)
C10 0.055(15) 0.057(15) 0.054(14) 0.031(13) 0.028(12) 0.033(13)
C11 0.071(19) 0.051(15) 0.039(14) 0.018(13) -0.005(13) -0.005(14)
C12 0.09(2) 0.029(12) 0.057(16) 0.011(11) 0.035(15) 0.007(13)
Mo1 0.0254(8) 0.0335(8) 0.0237(7) 0.0177(7) 0.0090(6) 0.0074(7)
Mo2 0.0286(8) 0.0293(8) 0.0231(7) 0.0131(7) 0.0119(6) 0.0076(7)
Mo3 0.0249(8) 0.0316(8) 0.0249(8) 0.0165(7) 0.0105(6) 0.0066(7)
I1 0.0433(8) 0.0623(10) 0.0332(7) 0.0335(7) 0.0100(6) 0.0179(7)
I2 0.0531(9) 0.0399(8) 0.0401(8) 0.0079(7) 0.0249(7) 0.0131(7)
I3 0.0387(8) 0.0471(8) 0.0421(8) 0.0262(7) 0.0171(6) 0.0027(6)
I4 0.0272(6) 0.0456(8) 0.0348(7) 0.0229(6) 0.0142(5) 0.0131(6)
I5 0.0299(7) 0.0403(7) 0.0254(6) 0.0129(5) 0.0068(5) 0.0035(5)
I6 0.0372(7) 0.0474(8) 0.0259(6) 0.0218(6) 0.0155(5) 0.0099(6)
I7 0.0405(8) 0.0319(7) 0.0390(7) 0.0221(6) 0.0151(6) 0.0102(6)
C21 0.028(12) 0.070(18) 0.067(17) 0.041(15) 0.015(11) 0.006(11)
C22 0.09(2) 0.055(17) 0.055(17) 0.034(15) 0.010(16) 0.015(16)
C23 0.10(3) 0.07(2) 0.055(17) 0.030(16) 0.050(17) 0.030(18)
C24 0.10(3) 0.06(2) 0.10(3) 0.03(2) 0.06(2) -0.012(19)
C25 0.08(2) 0.08(2) 0.10(2) 0.07(2) 0.045(19) 0.043(18)
C26 0.066(19) 0.046(15) 0.07(2) 0.015(14) 0.033(16) 0.009(14)
C27 0.10(3) 0.066(19) 0.047(16) 0.029(15) 0.020(16) 0.031(18)
N1 0.11(3) 0.14(3) 0.08(2) 0.08(2) 0.02(2) 0.03(2)
C31 0.051(19) 0.06(2) 0.12(3) 0.01(2) 0.04(2) 0.014(15)
C32 0.036(13) 0.09(2) 0.08(2) 0.065(19) 0.015(13) 0.003(13)
C33 0.08(3) 0.10(3) 0.07(2) 0.05(2) 0.019(18) 0.03(2)
C34 0.09(3) 0.041(19) 0.16(5) 0.04(3) -0.02(3) -0.018(19)
C35 0.11(3) 0.08(3) 0.12(4) 0.06(3) 0.02(3) 0.04(3)
C36 0.07(2) 0.12(4) 0.06(2) 0.04(2) 0.015(17) -0.02(2)

loop_
_atom_type_symbol
_atom_type_description
_atom_type_scat_dispersion_real
_atom_type_scat_dispersion_imag
_atom_type_scat_source
C C 0.0033 0.0016 'International Tables Vol C Tables 4.2.6.8 and 6.1.1.4'
H H 0.0000 0.0000 'International Tables Vol C Tables 4.2.6.8 and 6.1.1.4'
N N 0.0061 0.0033 'International Tables Vol C Tables 4.2.6.8 and 6.1.1.4'
S S 0.1246 0.1234 'International Tables Vol C Tables 4.2.6.8 and 6.1.1.4'
Mo Mo -1.6832 0.6857 'International Tables Vol C Tables 4.2.6.8 and 6.1.1.4'
I I -0.4742 1.8119 'International Tables Vol C Tables 4.2.6.8 and 6.1.1.4'

loop_
_geom_angle_atom_site_label_1
_geom_angle_atom_site_label_2
_geom_angle_atom_site_label_3
_geom_angle
_geom_angle_site_symmetry_1
_geom_angle_site_symmetry_3
C4 S1 C6 95.7(13) . .
C5 S2 C6 97.3(12) . .
C7 S3 C8 94.0(11) . .
C9 S4 C7 95.6(12) . .
C3 C1 C2 107(3) . .
C3 C1 H1A 110.4 . .
C2 C1 H1A 110.4 . .
C3 C1 H1B 110.4 . .
C2 C1 H1B 110.4 . .
H1A C1 H1B 108.6 . .
C4 C2 C1 105(2) . .
C4 C2 H2A 110.8 . .
C1 C2 H2A 110.8 . .
C4 C2 H2B 110.8 . .
C1 C2 H2B 110.8 . .
H2A C2 H2B 108.9 . .
C5 C3 C1 106(2) . .
C5 C3 H3A 110.6 . .
C1 C3 H3A 110.6 . .
C5 C3 H3B 110.6 . .
C1 C3 H3B 110.6 . .
H3A C3 H3B 108.7 . .
C5 C4 C2 111(3) . .
C5 C4 S1 119(2) . .
C2 C4 S1 130(2) . .
C4 C5 C3 112(2) . .
C4 C5 S2 115(2) . .
C3 C5 S2 133.4(19) . .
C7 C6 S1 124.5(19) . .
C7 C6 S2 122.7(17) . .
S1 C6 S2 112.8(15) . .
C6 C7 S4 123.1(19) . .
C6 C7 S3 121.0(17) . .
S4 C7 S3 115.7(14) . .
C9 C8 C10 114(2) . .
C9 C8 S3 116(2) . .
C10 C8 S3 130.1(19) . .
C8 C9 C11 107(3) . .
C8 C9 S4 119(2) . .
C11 C9 S4 133(2) . .
C12 C10 C8 102(2) . .
C12 C10 H10A 111.3 . .
C8 C10 H10A 111.3 . .
C12 C10 H10B 111.3 . .
C8 C10 H10B 111.3 . .
H10A C10 H10B 109.2 . .
C9 C11 C12 104(2) . .
C9 C11 H11A 110.9 . .
C12 C11 H11A 110.9 . .
C9 C11 H11B 110.9 . .
C12 C11 H11B 110.9 . .
H11A C11 H11B 108.9 . .
C10 C12 C11 109(2) . .
C10 C12 H12A 109.8 . .
C11 C12 H12A 109.8 . .
C10 C12 H12B 109.8 . .
C11 C12 H12B 109.8 . .
H12A C12 H12B 108.3 . .
Mo2 Mo1 Mo3 60.21(7) . .
Mo2 Mo1 Mo2 90.22(7) . 2_666
Mo3 Mo1 Mo2 60.26(6) . 2_666
Mo2 Mo1 Mo3 60.36(6) . 2_666
Mo3 Mo1 Mo3 90.43(7) . 2_666
Mo2 Mo1 Mo3 59.93(7) 2_666 2_666
Mo2 Mo1 I6 121.65(7) . 2_666
Mo3 Mo1 I6 121.61(8) . 2_666
Mo2 Mo1 I6 61.36(6) 2_666 2_666
Mo3 Mo1 I6 61.30(6) 2_666 2_666
Mo2 Mo1 I4 61.43(6) . .
Mo3 Mo1 I4 61.13(6) . .
Mo2 Mo1 I4 121.38(7) 2_666 .
Mo3 Mo1 I4 121.78(7) 2_666 .
I6 Mo1 I4 176.42(7) 2_666 .
Mo2 Mo1 I7 61.31(7) . 2_666
Mo3 Mo1 I7 121.52(8) . 2_666
Mo2 Mo1 I7 120.81(8) 2_666 2_666
Mo3 Mo1 I7 60.89(7) 2_666 2_666
I6 Mo1 I7 89.57(7) 2_666 2_666
I4 Mo1 I7 90.65(7) . 2_666
Mo2 Mo1 I5 121.29(8) . 2_666
Mo3 Mo1 I5 61.09(6) . 2_666
Mo2 Mo1 I5 60.95(7) 2_666 2_666
Mo3 Mo1 I5 120.87(8) 2_666 2_666
I6 Mo1 I5 89.62(7) 2_666 2_666
I4 Mo1 I5 90.00(7) . 2_666
I7 Mo1 I5 177.22(7) 2_666 2_666
Mo2 Mo1 I1 135.05(8) . .
Mo3 Mo1 I1 134.75(8) . .
Mo2 Mo1 I1 134.72(8) 2_666 .
Mo3 Mo1 I1 134.82(7) 2_666 .
I6 Mo1 I1 88.01(6) 2_666 .
I4 Mo1 I1 88.42(6) . .
I7 Mo1 I1 88.78(8) 2_666 .
I5 Mo1 I1 88.54(7) 2_666 .
Mo1 Mo2 Mo3 60.06(7) . .
Mo1 Mo2 Mo1 89.78(7) . 2_666
Mo3 Mo2 Mo1 60.06(7) . 2_666
Mo1 Mo2 Mo3 60.12(6) . 2_666
Mo3 Mo2 Mo3 90.21(7) . 2_666
Mo1 Mo2 Mo3 59.76(6) 2_666 2_666
Mo1 Mo2 I5 121.21(7) . .
Mo3 Mo2 I5 121.51(8) . .
Mo1 Mo2 I5 61.46(7) 2_666 .
Mo3 Mo2 I5 61.11(6) 2_666 .
Mo1 Mo2 I7 61.47(6) . 2_666
Mo3 Mo2 I7 121.53(7) . 2_666
Mo1 Mo2 I7 120.62(7) 2_666 2_666
Mo3 Mo2 I7 60.87(6) 2_666 2_666
I5 Mo2 I7 89.24(7) . 2_666
Mo1 Mo2 I6 121.25(8) . .
Mo3 Mo2 I6 61.20(6) . .
Mo1 Mo2 I6 60.94(6) 2_666 .
Mo3 Mo2 I6 120.68(7) 2_666 .
I5 Mo2 I6 89.67(6) . .
I7 Mo2 I6 177.19(7) 2_666 .
Mo1 Mo2 I4 61.40(6) . .
Mo3 Mo2 I4 61.07(7) . .
Mo1 Mo2 I4 121.12(8) 2_666 .
Mo3 Mo2 I4 121.52(7) 2_666 .
I5 Mo2 I4 176.82(8) . .
I7 Mo2 I4 90.72(6) 2_666 .
I6 Mo2 I4 90.23(6) . .
Mo1 Mo2 I2 134.66(8) . .
Mo3 Mo2 I2 133.99(8) . .
Mo1 Mo2 I2 135.55(8) 2_666 .
Mo3 Mo2 I2 135.79(8) 2_666 .
I5 Mo2 I2 89.24(8) . .
I7 Mo2 I2 88.97(7) 2_666 .
I6 Mo2 I2 88.42(7) . .
I4 Mo2 I2 87.58(8) . .
Mo1 Mo3 Mo2 59.73(7) . .
Mo1 Mo3 Mo1 89.57(7) . 2_666
Mo2 Mo3 Mo1 60.01(7) . 2_666
Mo1 Mo3 Mo2 59.98(6) . 2_666
Mo2 Mo3 Mo2 89.79(7) . 2_666
Mo1 Mo3 Mo2 59.52(6) 2_666 2_666
Mo1 Mo3 I7 121.20(7) . .
Mo2 Mo3 I7 121.41(8) . .
Mo1 Mo3 I7 61.41(7) 2_666 .
Mo2 Mo3 I7 61.23(6) 2_666 .
Mo1 Mo3 I4 61.41(6) . .
Mo2 Mo3 I4 61.38(7) . .
Mo1 Mo3 I4 121.39(8) 2_666 .
Mo2 Mo3 I4 121.38(7) 2_666 .
I7 Mo3 I4 176.70(7) . .
Mo1 Mo3 I5 61.50(7) . 2_666
Mo2 Mo3 I5 121.23(8) . 2_666
Mo1 Mo3 I5 120.52(7) 2_666 2_666
Mo2 Mo3 I5 61.00(6) 2_666 2_666
I7 Mo3 I5 89.38(7) . 2_666
I4 Mo3 I5 90.39(7) . 2_666
Mo1 Mo3 I6 121.00(8) . .
Mo2 Mo3 I6 61.26(6) . .
Mo1 Mo3 I6 60.95(6) 2_666 .
Mo2 Mo3 I6 120.46(7) 2_666 .
I7 Mo3 I6 89.66(7) . .
I4 Mo3 I6 90.44(7) . .
I5 Mo3 I6 177.42(7) 2_666 .
Mo1 Mo3 I3 134.42(8) . .
Mo2 Mo3 I3 133.85(8) . .
Mo1 Mo3 I3 135.99(7) 2_666 .
Mo2 Mo3 I3 136.35(8) 2_666 .
I7 Mo3 I3 89.77(7) . .
I4 Mo3 I3 86.94(7) . .
I5 Mo3 I3 89.03(7) 2_666 .
I6 Mo3 I3 88.57(7) . .
Mo3 I4 Mo1 57.47(5) . .
Mo3 I4 Mo2 57.55(6) . .
Mo1 I4 Mo2 57.17(6) . .
Mo2 I5 Mo3 57.89(6) . 2_666
Mo2 I5 Mo1 57.59(6) . 2_666
Mo3 I5 Mo1 57.41(6) 2_666 2_666
Mo1 I6 Mo3 57.75(5) 2_666 .
Mo1 I6 Mo2 57.70(5) 2_666 .
Mo3 I6 Mo2 57.54(6) . .
Mo3 I7 Mo2 57.90(6) . 2_666
Mo3 I7 Mo1 57.70(6) . 2_666
Mo2 I7 Mo1 57.22(6) 2_666 2_666
C22 C21 C26 124(3) . .
C22 C21 C27 120(3) . .
C26 C21 C27 116(3) . .
C23 C22 C21 116(3) . .
C23 C22 H22 121.8 . .
C21 C22 H22 121.8 . .
C22 C23 C24 127(3) . .
C22 C23 H23 116.4 . .
C24 C23 H23 116.4 . .
C23 C24 C25 115(3) . .
C23 C24 H24 122.7 . .
C25 C24 H24 122.7 . .
C26 C25 C24 120(3) . .
C26 C25 H25 119.8 . .
C24 C25 H25 119.8 . .
C25 C26 C21 117(3) . .
C25 C26 H26 121.6 . .
C21 C26 H26 121.6 . .
N1 C27 C21 179(4) . .
C37 C31 C32 127(6) . .
C37 C31 C36 114(6) . .
C32 C31 C36 119(3) . .
C37 C31 H31 11.0 . .
C32 C31 H31 120.5 . .
C36 C31 H31 120.5 . .
C31 C32 C33 119(3) . .
C31 C32 H32 120.6 . .
C33 C32 H32 120.6 . .
C34 C33 C38 115(5) . .
C34 C33 C32 124(4) . .
C38 C33 C32 121(5) . .
C34 C33 H33 118.2 . .
C38 C33 H33 3.9 . .
C32 C33 H33 118.2 . .
C33 C34 C35 117(4) . .
C33 C34 H34 121.6 . .
C35 C34 H34 121.6 . .
C36 C35 C34 120(4) . .
C36 C35 H35 120.0 . .
C34 C35 H35 120.0 . .
C35 C36 C31 121(4) . .
C35 C36 H36 119.3 . .
C31 C36 H36 119.3 . .
N2 N2 C37 177(10) 2_665 .
N2 C37 C31 170(10) . .
C38 N3 N3 147(10) . 2_676
N3 C38 C33 159(9) . .

loop_
_geom_bond_atom_site_label_1
_geom_bond_atom_site_label_2
_geom_bond_distance
_geom_bond_site_symmetry_2
S1 C4 1.73(3) .
S1 C6 1.74(2) .
S2 C5 1.73(3) .
S2 C6 1.77(3) .
S3 C7 1.75(3) .
S3 C8 1.75(3) .
S4 C9 1.68(3) .
S4 C7 1.72(2) .
C1 C3 1.50(4) .
C1 C2 1.50(4) .
C1 H1A 1.0000 .
C1 H1B 1.0000 .
C2 C4 1.49(4) .
C2 H2A 1.0000 .
C2 H2B 1.0000 .
C3 C5 1.45(4) .
C3 H3A 1.0000 .
C3 H3B 1.0000 .
C4 C5 1.35(3) .
C6 C7 1.33(4) .
C8 C9 1.37(4) .
C8 C10 1.50(4) .
C9 C11 1.50(4) .
C10 C12 1.47(4) .
C10 H10A 1.0000 .
C10 H10B 1.0000 .
C11 C12 1.51(4) .
C11 H11A 1.0000 .
C11 H11B 1.0000 .
C12 H12A 1.0000 .
C12 H12B 1.0000 .
Mo1 Mo2 2.668(2) .
Mo1 Mo3 2.677(2) .
Mo1 Mo2 2.683(3) 2_666
Mo1 Mo3 2.685(2) 2_666
Mo1 I6 2.775(2) 2_666
Mo1 I4 2.788(2) .
Mo1 I7 2.788(3) 2_666
Mo1 I5 2.792(3) 2_666
Mo1 I1 2.829(2) .
Mo2 Mo3 2.681(3) .
Mo2 Mo1 2.683(3) 2_666
Mo2 Mo3 2.691(2) 2_666
Mo2 I5 2.778(2) .
Mo2 I7 2.784(2) 2_666
Mo2 I6 2.786(2) .
Mo2 I4 2.789(2) .
Mo2 I2 2.843(3) .
Mo3 Mo1 2.685(2) 2_666
Mo3 Mo2 2.691(2) 2_666
Mo3 I7 2.775(2) .
Mo3 I4 2.781(2) .
Mo3 I5 2.781(2) 2_666
Mo3 I6 2.784(2) .
Mo3 I3 2.852(2) .
I5 Mo3 2.781(2) 2_666
I5 Mo1 2.792(3) 2_666
I6 Mo1 2.775(2) 2_666
I7 Mo2 2.784(2) 2_666
I7 Mo1 2.788(3) 2_666
C21 C22 1.38(4) .
C21 C26 1.42(4) .
C21 C27 1.46(4) .
C22 C23 1.31(4) .
C22 H22 1.0000 .
C23 C24 1.36(5) .
C23 H23 1.0000 .
C24 C25 1.52(5) .
C24 H24 1.0000 .
C25 C26 1.33(4) .
C25 H25 1.0000 .
C26 H26 1.0000 .
C27 N1 1.15(4) .
C31 C37 1.32(10) .
C31 C32 1.34(5) .
C31 C36 1.36(6) .
C31 H31 1.0000 .
C32 C33 1.38(5) .
C32 H32 1.0000 .
C33 C34 1.31(6) .
C33 C38 1.37(9) .
C33 H33 1.0000 .
C34 C35 1.41(7) .
C34 H34 1.0000 .
C35 C36 1.33(6) .
C35 H35 1.0000 .
C36 H36 1.0000 .
N2 N2 1.05(18) 2_665
N2 C37 1.14(11) .
N3 C38 1.02(10) .
N3 N3 1.41(17) 2_676
